data_2007289
loop_
_publ_author_name
'Xu, Yan'
'Xu, Ji-Qing'
'Yang, Guo-Yu'
'Wang, Tie-Gang'
'Xing, Yan'
'Lin, Yong-Hua'
'Jia, Heng-Qing'

_publ_section_title
;
 (NH~4~)~2~Na~3~(V~3~W~3~O~19~).12H~2~O
;
_journal_issue 5
_journal_name_full 'Acta Crystallographica Section C'
_journal_page_first 563
_journal_page_last 565
_journal_paper_doi 10.1107/S0108270197016417
_journal_volume 54
_journal_year 1998
_chemical_formula_iupac '(N H4)2 Na3 (V3 W3 O19) ,12H2 O'
_chemical_formula_moiety 'H32 O31 N2 Na3 V3 W3'
_chemical_formula_structural '(N H4)2 Na3 (V3 W3 O19). 12H2 O'
_chemical_formula_sum 'H32 N2 Na3 O31 V3 W3'
_chemical_formula_weight 1329.62
_chemical_name_systematic
;
 biammonium trisodium nonadecaoxo(tritungsto)trivanadate dodecahydrate
;
_space_group_IT_number 2
_symmetry_cell_setting triclinic
_symmetry_space_group_name_Hall '-P 1'
_symmetry_space_group_name_H-M 'P -1'
_audit_creation_method SHELXL
_cell_angle_alpha 79.150(10)
_cell_angle_beta 85.82(3)
_cell_angle_gamma 65.39(4)
_cell_formula_units_Z 1
_cell_length_a 9.190(5)
_cell_length_b 9.232(2)
_cell_length_c 9.660(2)
_cell_measurement_reflns_used 30
_cell_measurement_temperature 293(2)
_cell_measurement_theta_max 12.52
_cell_measurement_theta_min 5.42
_cell_volume 731.8(5)
_diffrn_ambient_temperature 293(2)
_diffrn_measurement_device 'Siemens P4'
_diffrn_measurement_method \w--2\q
_diffrn_radiation_monochromator graphite
_diffrn_radiation_source 'fine-focus sealed tube'
_diffrn_radiation_type MoK\a
_diffrn_radiation_wavelength 0.71073
_diffrn_reflns_av_R_equivalents 0.0303
_diffrn_reflns_av_sigmaI/netI 0.0333
_diffrn_reflns_limit_h_max 10
_diffrn_reflns_limit_h_min -1
_diffrn_reflns_limit_k_max 10
_diffrn_reflns_limit_k_min -10
_diffrn_reflns_limit_l_max 11
_diffrn_reflns_limit_l_min -11
_diffrn_reflns_number 3193
_diffrn_reflns_theta_max 25.00
_diffrn_reflns_theta_min 2.15
_diffrn_standards_decay_% 0
_diffrn_standards_interval_count 97
_diffrn_standards_number 3
_exptl_absorpt_coefficient_mu 12.820
_exptl_absorpt_correction_T_max 0.129
_exptl_absorpt_correction_T_min 0.064
_exptl_absorpt_correction_type 'empirical via \y scans (North, Phillips & Mathews, 1968)'
_exptl_crystal_colour Orange
_exptl_crystal_density_diffrn 3.017
_exptl_crystal_density_meas ?
_exptl_crystal_description Prism
_exptl_crystal_F_000 618
_exptl_crystal_size_max 0.22
_exptl_crystal_size_mid 0.18
_exptl_crystal_size_min 0.16
_refine_diff_density_max 1.938
_refine_diff_density_min -3.866
_refine_ls_extinction_method none
_refine_ls_goodness_of_fit_all 1.203
_refine_ls_goodness_of_fit_obs 1.226
_refine_ls_hydrogen_treatment undef
_refine_ls_matrix_type full
_refine_ls_number_parameters 193
_refine_ls_number_reflns 2530
_refine_ls_number_restraints 0
_refine_ls_restrained_S_all 1.349
_refine_ls_restrained_S_obs 1.226
_refine_ls_R_factor_all 0.0730
_refine_ls_R_factor_obs .0667
_refine_ls_shift/esd_max 0.000
_refine_ls_shift/esd_mean 0.000
_refine_ls_structure_factor_coef Fsqd
_refine_ls_weighting_details 'w = 1/[\s^2^(Fo^2^)+(0.0378P)^2^+44.0663P] where P=(Fo^2^+2Fc^2^)/3'
_refine_ls_weighting_scheme calc
_refine_ls_wR_factor_all 0.1792
_refine_ls_wR_factor_obs .1598
_reflns_number_observed 2419
_reflns_number_total 2566
_reflns_observed_criterion >2sigma(I)
_cod_data_source_file ta1182.cif
_cod_data_source_block Z043
_cod_depositor_comments
;
The following automatic conversions were performed:
'_symmetry_cell_setting' value 'Triclinic' changed to 'triclinic'
according to '/home/saulius/struct/CIF-dictionaries/cif_core.dic'
dictionary named 'cif_core.dic' version 2.4.1 from 2010-06-29.

Automatic conversion script
Id: cif_fix_enum 1527 2010-12-29 10:47:43Z saulius 

The following automatic conversions were performed:

'_symmetry_cell_setting' value 'Triclinic' changed to 'triclinic'
according to /home/saulius/struct/CIF-dictionaries/cif_core.dic
dictionary named 'cif_core.dic' version 2.4.1 from 2010-06-29.

Automatic conversion script
Id: cif_fix_values 1715 2011-07-08 13:25:40Z adriana 

The following automatic conversions were performed:

'_exptl_crystal_density_meas' value 'not measured' was changed to '?'
- the value is perceived as not measured.

Automatic conversion script
Id: cif_fix_values 3008 2015-01-20 13:52:24Z robertas 

The following automatic conversions were performed:

'_refine_ls_weighting_scheme' value 'calc w =
1/[\s^2^(Fo^2^)+(0.0378P)^2^+44.0663P] where P=(Fo^2^+2Fc^2^)/3' was
changed to 'calc'. New tag '_refine_ls_weighting_details' was
created. The value of the new tag was set to 'w =
1/[\s^2^(Fo^2^)+(0.0378P)^2^+44.0663P] where P=(Fo^2^+2Fc^2^)/3'.

Automatic conversion script
Id: cif_fix_values 3143 2015-03-26 13:38:13Z robertas 
;
_cod_database_code 2007289

loop_
_symmetry_equiv_pos_as_xyz
'x, y, z'
'-x, -y, -z'

loop_
_atom_site_aniso_label
_atom_site_aniso_U_11
_atom_site_aniso_U_22
_atom_site_aniso_U_33
_atom_site_aniso_U_12
_atom_site_aniso_U_13
_atom_site_aniso_U_23
M1 .0161(5) .0210(5) .0251(5) -.0047(4) .0025(4) -.0043(4)
M2 .0231(5) .0252(5) .0211(5) -.0109(4) .0060(4) -.0109(4)
M3 .0232(6) .0181(5) .0252(6) -.0108(4) .0076(4) -.0029(4)
Na1 .041(6) .056(7) .048(7) -.022(6) .009(5) -.023(6)
Na2 .038(4) .035(4) .037(4) -.018(3) .010(3) -.011(3)
O1 .010(5) .022(6) .023(6) -.001(4) .007(4) -.010(5)
O2 .018(6) .024(6) .022(6) -.009(5) -.001(4) -.004(5)
O3 .016(5) .021(6) .032(6) -.011(5) .008(5) -.001(5)
O4 .021(6) .024(6) .033(7) -.017(5) .004(5) -.006(5)
O5 .031(6) .023(6) .013(5) -.020(5) .010(4) -.007(4)
O6 .021(6) .017(5) .020(6) -.002(5) .002(4) -.005(4)
O7 .010(7) .006(6) .018(7) -.005(5) .007(5) -.002(5)
O8 .014(6) .041(8) .042(8) .001(5) .007(5) -.013(6)
O9 .036(8) .086(12) .031(7) -.026(8) .014(6) -.028(8)
O10 .038(7) .027(7) .044(8) -.013(6) .011(6) .004(6)
OW1 .045(8) .033(7) .037(8) -.015(6) .009(6) .001(6)
OW2 .033(8) .084(12) .048(9) -.028(8) .017(7) -.030(9)
OW3 .059(10) .072(11) .037(8) -.028(9) .013(7) -.024(8)
OW4 .057(11) .084(13) .027(8) .017(9) -.002(7) -.002(8)
OW5 .048(10) .048(10) .096(15) -.013(8) -.007(10) .002(10)
OW6 .031(7) .046(8) .043(8) -.019(6) .008(6) -.005(6)
N .027(8) .018(7) .054(10) -.010(6) -.003(7) .004(7)

loop_
_atom_site_label
_atom_site_fract_x
_atom_site_fract_y
_atom_site_fract_z
_atom_site_U_iso_or_equiv
_atom_site_thermal_displace_type
_atom_site_calc_flag
_atom_site_refinement_flags
_atom_site_occupancy
_atom_site_disorder_group
_atom_site_type_symbol
W1 .24152(12) .66812(12) .44445(11) .0218(3) Uani d P .480(10) W W
V1 .24152(12) .66812(12) .44445(11) .0218(3) Uani d P .520(10) V V
W2 .48388(12) .61730(12) .69251(10) .0222(3) Uani d P .54(2) W W
V2 .48388(12) .61730(12) .69251(10) .0222(3) Uani d P .46(2) V V
W3 .41629(13) .31876(12) .63449(11) .0219(3) Uani d P .480(10) W W
V3 .41629(13) .31876(12) .63449(11) .0219(3) Uani d P .520(10) V V
Na1 .0000 1.0000 .0000 .046(3) Uani d S 1 Na Na
Na2 -.0806(9) .6931(9) -.0919(8) .036(2) Uani d . 1 Na Na
O1 .2734(12) .7343(13) .6085(11) .020(2) Uani d . 1 O O
O2 .3016(13) .5400(13) .2958(12) .021(2) Uani d . 1 O O
O3 .2183(13) .4895(13) .5596(12) .023(2) Uani d . 1 O O
O4 .4507(13) .2509(14) .4542(13) .024(2) Uani d . 1 O O
O5 .4156(13) .4496(13) .7630(11) .019(2) Uani d . 1 O O
O6 .3585(13) .7853(13) .3416(11) .021(2) Uani d . 1 O O
O7 .5000 .5000 .5000 .011(3) Uani d S 1 O O
O8 .0539(14) .7921(16) .4025(14) .036(3) Uani d . 1 O O
O9 .4680(17) .708(2) .8274(15) .048(4) Uani d . 1 O O
O10 .3577(16) .1835(16) .7282(15) .038(3) Uani d . 1 O O
OW1 .0117(17) .8942(17) -.2261(15) .040(3) Uani d . 1 O O
OW2 -.0640(17) .582(2) -.2943(17) .052(4) Uani d . 1 O O
OW3 -.076(2) .795(2) .1156(16) .054(4) Uani d . 1 O O
OW4 .265(2) .840(2) .0501(16) .073(6) Uani d . 1 O O
OW5 -.340(2) .886(2) -.140(2) .068(5) Uani d . 1 O O
OW6 .1901(16) .5058(18) -.0147(15) .040(3) Uani d . 1 O O
N -.2598(18) .9228(17) .5408(18) .034(4) Uani d . 1 N N

loop_
_atom_type_symbol
_atom_type_description
_atom_type_scat_dispersion_real
_atom_type_scat_dispersion_imag
_atom_type_scat_source
O O 0.0106 0.0060 'International Tables Vol C Tables 4.2.6.8 and 6.1.1.4'
H H 0.0000 0.0000 'International Tables Vol C Tables 4.2.6.8 and 6.1.1.4'
V V 0.3005 0.5294 'International Tables Vol C Tables 4.2.6.8 and 6.1.1.4'
W W -0.8490 6.8722 'International Tables Vol C Tables 4.2.6.8 and 6.1.1.4'
Na Na 0.0362 0.0249 'International Tables Vol C Tables 4.2.6.8 and 6.1.1.4'
N N 0.0061 0.0033 'International Tables Vol C Tables 4.2.6.8 and 6.1.1.4'

loop_
_geom_angle_atom_site_label_1
_geom_angle_atom_site_label_2
_geom_angle_atom_site_label_3
_geom_angle_site_symmetry_1
_geom_angle_site_symmetry_3
_geom_angle
O8 M1 O1 . . 102.2(6)
O8 M1 O3 . . 102.1(6)
O1 M1 O3 . . 88.8(5)
O8 M1 O6 . . 102.3(6)
O1 M1 O6 . . 88.1(5)
O3 M1 O6 . . 155.4(5)
O8 M1 O2 . . 102.0(6)
O1 M1 O2 . . 155.7(4)
O3 M1 O2 . . 86.4(5)
O6 M1 O2 . . 86.4(5)
O8 M1 O7 . . 179.3(5)
O1 M1 O7 . . 77.9(3)
O3 M1 O7 . . 78.6(3)
O6 M1 O7 . . 77.0(3)
O2 M1 O7 . . 77.9(3)
O8 M1 M3 . . 135.3(5)
O1 M1 M3 . . 81.4(3)
O3 M1 M3 . . 33.2(3)
O6 M1 M3 . . 122.3(3)
O2 M1 M3 . . 81.6(3)
O7 M1 M3 . . 45.38(4)
O8 M1 M2 . 2_666 134.5(5)
O1 M1 M2 . 2_666 123.2(3)
O3 M1 M2 . 2_666 81.3(3)
O6 M1 M2 . 2_666 80.1(3)
O2 M1 M2 . 2_666 32.5(3)
O7 M1 M2 . 2_666 45.35(4)
M3 M1 M2 . 2_666 60.64(4)
O8 M1 M2 . . 134.9(5)
O1 M1 M2 . . 32.7(3)
O3 M1 M2 . . 82.7(4)
O6 M1 M2 . . 81.7(3)
O2 M1 M2 . . 123.0(3)
O7 M1 M2 . . 45.18(3)
M3 M1 M2 . . 60.10(4)
M2 M1 M2 2_666 . 90.53(5)
O8 M1 M3 . 2_666 134.4(5)
O1 M1 M3 . 2_666 81.5(3)
O3 M1 M3 . 2_666 123.4(3)
O6 M1 M3 . 2_666 32.1(3)
O2 M1 M3 . 2_666 81.3(3)
O7 M1 M3 . 2_666 44.88(4)
M3 M1 M3 . 2_666 90.25(6)
M2 M1 M3 2_666 2_666 59.91(4)
M2 M1 M3 . 2_666 60.26(4)
O9 M2 O2 . 2_666 103.6(6)
O9 M2 O5 . . 104.5(7)
O2 M2 O5 2_666 . 88.9(5)
O9 M2 O4 . 2_666 101.5(7)
O2 M2 O4 2_666 2_666 88.3(5)
O5 M2 O4 . 2_666 153.7(5)
O9 M2 O1 . . 101.8(6)
O2 M2 O1 2_666 . 154.6(5)
O5 M2 O1 . . 85.8(5)
O4 M2 O1 2_666 . 85.6(5)
O9 M2 O7 . . 177.9(6)
O2 M2 O7 2_666 . 78.1(3)
O5 M2 O7 . . 76.7(3)
O4 M2 O7 2_666 . 77.2(3)
O1 M2 O7 . . 76.5(3)
O9 M2 M1 . 2_666 136.9(5)
O2 M2 M1 2_666 2_666 33.3(3)
O5 M2 M1 . 2_666 81.6(3)
O4 M2 M1 2_666 2_666 81.8(3)
O1 M2 M1 . 2_666 121.3(3)
O7 M2 M1 . 2_666 44.81(3)
O9 M2 M3 . . 136.2(6)
O2 M2 M3 2_666 . 82.1(3)
O5 M2 M3 . . 31.7(3)
O4 M2 M3 2_666 . 122.2(3)
O1 M2 M3 . . 80.3(3)
O7 M2 M3 . . 45.05(3)
M1 M2 M3 2_666 . 60.21(4)
O9 M2 M1 . . 133.6(5)
O2 M2 M1 2_666 . 122.7(3)
O5 M2 M1 . . 79.6(3)
O4 M2 M1 2_666 . 80.1(3)
O1 M2 M1 . . 31.8(3)
O7 M2 M1 . . 44.66(4)
M1 M2 M1 2_666 . 89.47(5)
M3 M2 M1 . . 59.55(4)
O10 M3 O5 . . 104.5(6)
O10 M3 O6 . 2_666 102.1(6)
O5 M3 O6 . 2_666 87.2(5)
O10 M3 O4 . . 100.8(6)
O5 M3 O4 . . 154.6(4)
O6 M3 O4 2_666 . 86.6(5)
O10 M3 O3 . . 102.8(6)
O5 M3 O3 . . 87.8(5)
O6 M3 O3 2_666 . 155.0(5)
O4 M3 O3 . . 87.5(5)
O10 M3 O7 . . 178.2(5)
O5 M3 O7 . . 77.2(3)
O6 M3 O7 2_666 . 77.4(3)
O4 M3 O7 . . 77.4(3)
O3 M3 O7 . . 77.7(3)
O10 M3 M1 . . 135.4(5)
O5 M3 M1 . . 80.4(3)
O6 M3 M1 2_666 . 122.5(3)
O4 M3 M1 . . 82.2(3)
O3 M3 M1 . . 32.6(3)
O7 M3 M1 . . 45.12(4)
O10 M3 M2 . . 136.4(5)
O5 M3 M2 . . 31.9(3)
O6 M3 M2 2_666 . 80.5(3)
O4 M3 M2 . . 122.7(3)
O3 M3 M2 . . 82.5(3)
O7 M3 M2 . . 45.33(3)
M1 M3 M2 . . 60.36(4)
O10 M3 M1 . 2_666 134.8(5)
O5 M3 M1 . 2_666 81.5(3)
O6 M3 M1 2_666 2_666 32.7(3)
O4 M3 M1 . 2_666 80.0(3)
O3 M3 M1 . 2_666 122.3(3)
O7 M3 M1 . 2_666 44.62(4)
M1 M3 M1 . 2_666 89.75(6)
M2 M3 M1 . 2_666 59.88(5)
OW4 Na1 OW4 2_575 . 180.0
OW4 Na1 OW3 2_575 . 88.3(7)
OW4 Na1 OW3 . . 91.7(7)
OW4 Na1 OW3 2_575 2_575 91.7(7)
OW4 Na1 OW3 . 2_575 88.3(7)
OW3 Na1 OW3 . 2_575 180.0000(10)
OW4 Na1 OW1 2_575 . 87.3(6)
OW4 Na1 OW1 . . 92.7(6)
OW3 Na1 OW1 . . 87.9(5)
OW3 Na1 OW1 2_575 . 92.1(5)
OW4 Na1 OW1 2_575 2_575 92.7(6)
OW4 Na1 OW1 . 2_575 87.3(6)
OW3 Na1 OW1 . 2_575 92.1(5)
OW3 Na1 OW1 2_575 2_575 87.9(5)
OW1 Na1 OW1 . 2_575 180.0000(10)
OW4 Na1 Na2 2_575 . 85.2(6)
OW4 Na1 Na2 . . 94.8(6)
OW3 Na1 Na2 . . 42.8(4)
OW3 Na1 Na2 2_575 . 137.2(4)
OW1 Na1 Na2 . . 45.1(3)
OW1 Na1 Na2 2_575 . 134.9(3)
OW4 Na1 Na2 2_575 2_575 94.8(6)
OW4 Na1 Na2 . 2_575 85.2(6)
OW3 Na1 Na2 . 2_575 137.2(4)
OW3 Na1 Na2 2_575 2_575 42.8(4)
OW1 Na1 Na2 . 2_575 134.9(3)
OW1 Na1 Na2 2_575 2_575 45.1(3)
Na2 Na1 Na2 . 2_575 180.0
OW5 Na2 OW2 . . 94.2(7)
OW5 Na2 OW3 . . 90.1(7)
OW2 Na2 OW3 . . 175.6(7)
OW5 Na2 OW6 . . 172.5(7)
OW2 Na2 OW6 . . 93.3(6)
OW3 Na2 OW6 . . 82.4(6)
OW5 Na2 OW1 . . 87.3(6)
OW2 Na2 OW1 . . 90.5(6)
OW3 Na2 OW1 . . 88.6(6)
OW6 Na2 OW1 . . 92.5(5)
OW5 Na2 OW6 . 2_565 89.1(6)
OW2 Na2 OW6 . 2_565 83.5(6)
OW3 Na2 OW6 . 2_565 97.7(6)
OW6 Na2 OW6 . 2_565 91.9(5)
OW1 Na2 OW6 . 2_565 172.7(6)
OW5 Na2 Na2 . 2_565 134.2(6)
OW2 Na2 Na2 . 2_565 87.7(5)
OW3 Na2 Na2 . 2_565 90.2(5)
OW6 Na2 Na2 . 2_565 46.4(4)
OW1 Na2 Na2 . 2_565 138.5(5)
OW6 Na2 Na2 2_565 2_565 45.5(4)
OW5 Na2 Na1 . . 86.5(5)
OW2 Na2 Na1 . . 137.0(5)
OW3 Na2 Na1 . . 42.1(4)
OW6 Na2 Na1 . . 87.9(4)
OW1 Na2 Na1 . . 46.6(4)
OW6 Na2 Na1 2_565 . 139.5(4)
Na2 Na2 Na1 2_565 . 121.6(4)
M1 O1 M2 . . 115.5(5)
M2 O2 M1 2_666 . 114.2(5)
M1 O3 M3 . . 114.2(5)
M2 O4 M3 2_666 . 115.0(5)
M3 O5 M2 . . 116.5(5)
M3 O6 M1 2_666 . 115.2(5)
M1 O7 M1 2_666 . 180.0
M1 O7 M3 2_666 . 90.50(5)
M1 O7 M3 . . 89.50(5)
M1 O7 M3 2_666 2_666 89.50(5)
M1 O7 M3 . 2_666 90.50(5)
M3 O7 M3 . 2_666 180.0
M1 O7 M2 2_666 2_666 90.16(5)
M1 O7 M2 . 2_666 89.84(5)
M3 O7 M2 . 2_666 90.39(4)
M3 O7 M2 2_666 2_666 89.61(4)
M1 O7 M2 2_666 . 89.84(5)
M1 O7 M2 . . 90.16(5)
M3 O7 M2 . . 89.61(4)
M3 O7 M2 2_666 . 90.39(4)
M2 O7 M2 2_666 . 180.0
Na2 OW1 Na1 . . 88.4(5)
Na1 OW3 Na2 . . 95.1(6)
Na2 OW6 Na2 . 2_565 88.1(5)

loop_
_geom_bond_atom_site_label_1
_geom_bond_atom_site_label_2
_geom_bond_site_symmetry_2
_geom_bond_distance
_geom_bond_publ_flag
M1 O8 . 1.652(12) yes
M1 O1 . 1.885(11) yes
M1 O3 . 1.889(11) yes
M1 O6 . 1.929(11) yes
M1 O2 . 1.936(11) yes
M1 O7 . 2.267(2) yes
M1 M3 . 3.200(2) ?
M1 M2 2_666 3.217(2) ?
M1 M2 . 3.226(2) ?
M1 M3 2_666 3.228(2) ?
M2 O9 . 1.644(14) yes
M2 O2 2_666 1.896(11) yes
M2 O5 . 1.899(10) yes
M2 O4 2_666 1.920(11) yes
M2 O1 . 1.930(11) yes
M2 O7 . 2.2885(10) yes
M2 M1 2_666 3.217(2) ?
M2 M3 . 3.218(2) ?
M3 O10 . 1.653(12) yes
M3 O5 . 1.886(10) yes
M3 O6 2_666 1.894(11) yes
M3 O4 . 1.921(12) yes
M3 O3 . 1.921(11) yes
M3 O7 . 2.2775(12) yes
M3 M1 2_666 3.228(2) ?
Na1 OW4 2_575 2.29(2) ?
Na1 OW4 . 2.29(2) ?
Na1 OW3 . 2.35(2) ?
Na1 OW3 2_575 2.35(2) ?
Na1 OW1 . 2.534(15) ?
Na1 OW1 2_575 2.534(15) ?
Na1 Na2 . 3.486(8) ?
Na1 Na2 2_575 3.486(8) ?
Na2 OW5 . 2.32(2) ?
Na2 OW2 . 2.34(2) ?
Na2 OW3 . 2.38(2) ?
Na2 OW6 . 2.44(2) ?
Na2 OW1 . 2.469(15) ?
Na2 OW6 2_565 2.47(2) ?
Na2 Na2 2_565 3.41(2) ?
O2 M2 2_666 1.896(11) ?
O4 M2 2_666 1.920(11) ?
O6 M3 2_666 1.894(11) ?
O7 M1 2_666 2.267(2) ?
O7 M3 2_666 2.2775(12) ?
O7 M2 2_666 2.2885(10) ?
OW6 Na2 2_565 2.47(2) ?
